data_9007640
loop_
_publ_author_name
'Parise, J. B.'

_publ_section_title
;
 Structure of hazelwoodite (Ni3S2)
;
_journal_name_full 'Acta Crystallographica, Section B'
_journal_page_first 1179
_journal_page_last 1180
_journal_paper_doi 10.1107/S0567740880005523
_journal_volume 36
_journal_year 1980
_chemical_compound_source Synthetic
_chemical_formula_sum 'Ni3 S2'
_chemical_name_mineral Heazlewoodite
_space_group_IT_number 155
_symmetry_space_group_name_Hall 'P 3* 2'
_symmetry_space_group_name_H-M 'R 3 2 :R'
_cell_angle_alpha 89.459
_cell_angle_beta 89.459
_cell_angle_gamma 89.459
_cell_length_a 4.0718
_cell_length_b 4.0718
_cell_length_c 4.0718
_cell_formula_units_Z 1
_cell_volume 67.500
_database_code_amcsd 0009709
_exptl_crystal_density_diffrn 5.909
_cod_original_sg_symbol_H-M 'R 3 2'
_cod_database_code 9007640

loop_
_space_group_symop_operation_xyz
x,y,z
-x,-z,-y
z,x,y
-y,-x,-z
y,z,x
-z,-y,-x

loop_
_atom_site_aniso_label
_atom_site_aniso_U_11
_atom_site_aniso_U_22
_atom_site_aniso_U_33
_atom_site_aniso_U_12
_atom_site_aniso_U_13
_atom_site_aniso_U_23
Ni 0.01360 0.01041 0.01041 0.00017 0.00017 0.00034
S 0.01159 0.01159 0.01159 0.00067 0.00067 0.00067

loop_
_atom_site_label
_atom_site_fract_x
_atom_site_fract_y
_atom_site_fract_z
Ni 0.50000 0.24490 -0.24490
S 0.25210 0.25210 0.25210

loop_
_cod_related_entry_id
_cod_related_entry_database
_cod_related_entry_code
1 AMCSD 0009709
